data_1554647
loop_
_publ_author_name
'Dai, Shuangxiong'
'Cai, Zhengxu'
'Peng, Zhe'
'Wang, Zhi'
'Tong, Bin'
'Shi, Jianbing'
'Gan, Shenglong'
'He, Qiming'
'Chen, Wei'
'Dong, Yuping'

_publ_section_title
;
 A stabilized lamellar liquid crystalline phase with aggregation-induced
 emission features based on pyrrolopyrrole derivatives
;
_journal_issue 6
_journal_name_full 'Materials Chemistry Frontiers'
_journal_page_first 1105
_journal_paper_doi 10.1039/C9QM00124G
_journal_volume 3
_journal_year 2019
_chemical_formula_moiety 'C44 H46 N2 O4'
_chemical_formula_sum 'C44 H46 N2 O4'
_chemical_formula_weight 666.83
_space_group_crystal_system triclinic
_space_group_IT_number 2
_space_group_name_Hall '-P 1'
_space_group_name_H-M_alt 'P -1'
_atom_sites_solution_hydrogens geom
_atom_sites_solution_primary direct
_audit_creation_date 2018-05-29
_audit_creation_method
;
Olex2 1.2
(compiled 2018.05.18 svn.r3508 for OlexSys, GUI svn.r5497)
;
_audit_update_record
;
2018-12-02 deposited with the CCDC.	2019-04-01 downloaded from the CCDC.
;
_cell_angle_alpha 89.41(3)
_cell_angle_beta 89.13(3)
_cell_angle_gamma 76.08(3)
_cell_formula_units_Z 1
_cell_length_a 6.3304(13)
_cell_length_b 7.2037(14)
_cell_length_c 20.473(4)
_cell_measurement_reflns_used 2896
_cell_measurement_temperature 153(2)
_cell_measurement_theta_max 27.4700
_cell_measurement_theta_min 1.9898
_cell_volume 906.1(3)
_computing_molecular_graphics 'Olex2 (Dolomanov et al., 2009)'
_computing_publication_material 'Olex2 (Dolomanov et al., 2009)'
_computing_structure_refinement 'ShelXL (Sheldrick, 2015)'
_computing_structure_solution 'ShelXS (Sheldrick, 2008)'
_diffrn_ambient_temperature 153.15
_diffrn_measured_fraction_theta_full 0.998
_diffrn_measured_fraction_theta_max 0.996
_diffrn_measurement_device_type 'multiwire proportional'
_diffrn_measurement_method 'phi and omega scans'
_diffrn_radiation_monochromator graphite
_diffrn_radiation_type MoK\a
_diffrn_radiation_wavelength 0.71073
_diffrn_reflns_av_R_equivalents 0.0704
_diffrn_reflns_av_unetI/netI 0.0752
_diffrn_reflns_Laue_measured_fraction_full 0.998
_diffrn_reflns_Laue_measured_fraction_max 0.996
_diffrn_reflns_limit_h_max 8
_diffrn_reflns_limit_h_min -8
_diffrn_reflns_limit_k_max 9
_diffrn_reflns_limit_k_min -9
_diffrn_reflns_limit_l_max 26
_diffrn_reflns_limit_l_min -26
_diffrn_reflns_number 12409
_diffrn_reflns_point_group_measured_fraction_full 0.998
_diffrn_reflns_point_group_measured_fraction_max 0.996
_diffrn_reflns_theta_full 25.242
_diffrn_reflns_theta_max 27.484
_diffrn_reflns_theta_min 2.913
_exptl_absorpt_coefficient_mu 0.078
_exptl_absorpt_correction_T_max 1.0000
_exptl_absorpt_correction_T_min 0.8415
_exptl_absorpt_correction_type multi-scan
_exptl_absorpt_process_details 'CrystalClear (Rigaku Inc., 2008)'
_exptl_crystal_colour colorless
_exptl_crystal_density_diffrn 1.222
_exptl_crystal_description rod
_exptl_crystal_F_000 356
_exptl_crystal_size_max 0.21
_exptl_crystal_size_mid 0.2
_exptl_crystal_size_min 0.13
_refine_diff_density_max 0.248
_refine_diff_density_min -0.242
_refine_diff_density_rms 0.049
_refine_ls_extinction_method none
_refine_ls_goodness_of_fit_ref 1.155
_refine_ls_hydrogen_treatment constr
_refine_ls_matrix_type full
_refine_ls_number_parameters 227
_refine_ls_number_reflns 4138
_refine_ls_number_restraints 0
_refine_ls_restrained_S_all 1.155
_refine_ls_R_factor_all 0.0715
_refine_ls_R_factor_gt 0.0638
_refine_ls_shift/su_max 0.000
_refine_ls_shift/su_mean 0.000
_refine_ls_structure_factor_coef Fsqd
_refine_ls_weighting_details 'w=1/[\s^2^(Fo^2^)+(0.0492P)^2^+0.3585P] where P=(Fo^2^+2Fc^2^)/3'
_refine_ls_weighting_scheme calc
_refine_ls_wR_factor_gt 0.1427
_refine_ls_wR_factor_ref 0.1476
_reflns_Friedel_coverage 0.000
_reflns_number_gt 3766
_reflns_number_total 4138
_reflns_threshold_expression 'I > 2\s(I)'
_cod_data_source_file c9qm00124g2.cif
_cod_data_source_block bwn18122
_cod_database_code 1554647
_shelx_shelxl_version_number 2018/3
_shelx_space_group_comment
;
The symmetry employed for this shelxl refinement is uniquely defined
by the following loop, which should always be used as a source of
symmetry information in preference to the above space-group names.
They are only intended as comments.
;
_shelx_estimated_absorpt_t_max 0.990
_shelx_estimated_absorpt_t_min 0.984
_olex2_refinement_description
;
1. Fixed Uiso
 At 1.2 times of:
  All C(H) groups, All C(H,H) groups
 At 1.5 times of:
  All C(H,H,H) groups
2.a Secondary CH2 refined with riding coordinates:
 C17(H17A,H17B), C18(H18A,H18B), C19(H19A,H19B), C20(H20A,H20B), C21(H21A,H21B)
2.b Aromatic/amide H refined with riding coordinates:
 C2(H2), C5(H5), C6(H6), C7(H7), C8(H8), C9(H9), C11(H11), C12(H12), C14(H14),
 C15(H15)
2.c Idealised Me refined as rotating group:
 C22(H22A,H22B,H22C)
;
_olex2_submission_special_instructions 'No special instructions were received'

loop_
_space_group_symop_operation_xyz
'x, y, z'
'-x, -y, -z'

loop_
_atom_site_label
_atom_site_type_symbol
_atom_site_fract_x
_atom_site_fract_y
_atom_site_fract_z
_atom_site_U_iso_or_equiv
_atom_site_adp_type
_atom_site_occupancy
_atom_site_site_symmetry_order
_atom_site_calc_flag
_atom_site_refinement_flags_posn
O1 O 0.2028(2) 0.2086(2) 0.36076(6) 0.0413(4) Uani 1 1 d .
O2 O 0.5262(2) 0.2823(2) 0.37004(6) 0.0336(3) Uani 1 1 d .
N1 N 0.3646(2) 0.52902(19) 0.07431(6) 0.0214(3) Uani 1 1 d .
C1 C 0.5312(2) 0.4582(2) 0.02991(7) 0.0211(3) Uani 1 1 d .
C2 C 0.7392(2) 0.3301(2) 0.02387(8) 0.0222(3) Uani 1 1 d .
H2 H 0.819511 0.253019 0.057299 0.027 Uiso 1 1 calc R
C3 C 0.1997(3) 0.6589(2) 0.04087(8) 0.0215(3) Uani 1 1 d .
C4 C 0.0055(3) 0.7714(2) 0.07506(8) 0.0216(3) Uani 1 1 d .
C5 C -0.1990(3) 0.7989(2) 0.04655(8) 0.0240(3) Uani 1 1 d .
H5 H -0.211270 0.749157 0.004364 0.029 Uiso 1 1 calc R
C6 C -0.3842(3) 0.8986(2) 0.07951(9) 0.0279(4) Uani 1 1 d .
H6 H -0.522706 0.915758 0.059945 0.033 Uiso 1 1 calc R
C7 C -0.3680(3) 0.9732(2) 0.14074(9) 0.0301(4) Uani 1 1 d .
H7 H -0.495466 1.038429 0.163648 0.036 Uiso 1 1 calc R
C8 C -0.1651(3) 0.9525(2) 0.16861(8) 0.0295(4) Uani 1 1 d .
H8 H -0.153616 1.006369 0.210185 0.035 Uiso 1 1 calc R
C9 C 0.0205(3) 0.8537(2) 0.13606(8) 0.0269(4) Uani 1 1 d .
H9 H 0.159027 0.841447 0.155180 0.032 Uiso 1 1 calc R
C10 C 0.3592(2) 0.4642(2) 0.13995(7) 0.0205(3) Uani 1 1 d .
C11 C 0.1829(3) 0.3980(2) 0.16358(8) 0.0241(3) Uani 1 1 d .
H11 H 0.064064 0.396549 0.135980 0.029 Uiso 1 1 calc R
C12 C 0.1825(3) 0.3344(2) 0.22763(8) 0.0249(4) Uani 1 1 d .
H12 H 0.062393 0.289527 0.243969 0.030 Uiso 1 1 calc R
C13 C 0.3566(3) 0.3355(2) 0.26833(8) 0.0236(3) Uani 1 1 d .
C14 C 0.5329(3) 0.4008(2) 0.24393(8) 0.0247(4) Uani 1 1 d .
H14 H 0.652818 0.400704 0.271273 0.030 Uiso 1 1 calc R
C15 C 0.5338(3) 0.4659(2) 0.18005(8) 0.0235(3) Uani 1 1 d .
H15 H 0.653449 0.511451 0.163716 0.028 Uiso 1 1 calc R
C16 C 0.3498(3) 0.2675(2) 0.33702(8) 0.0265(4) Uani 1 1 d .
C17 C 0.5374(3) 0.2220(3) 0.43817(8) 0.0323(4) Uani 1 1 d .
H17A H 0.553235 0.082138 0.441527 0.039 Uiso 1 1 calc R
H17B H 0.403187 0.287137 0.462011 0.039 Uiso 1 1 calc R
C18 C 0.7325(3) 0.2755(3) 0.46653(8) 0.0323(4) Uani 1 1 d .
H18A H 0.715275 0.415215 0.461680 0.039 Uiso 1 1 calc R
H18B H 0.864416 0.210814 0.441578 0.039 Uiso 1 1 calc R
C19 C 0.7635(3) 0.2208(3) 0.53842(8) 0.0315(4) Uani 1 1 d .
H19A H 0.631512 0.285428 0.563346 0.038 Uiso 1 1 calc R
H19B H 0.780772 0.081094 0.543247 0.038 Uiso 1 1 calc R
C20 C 0.9604(3) 0.2748(3) 0.56716(9) 0.0329(4) Uani 1 1 d .
H20A H 0.943379 0.414245 0.561421 0.040 Uiso 1 1 calc R
H20B H 1.091805 0.209235 0.542161 0.040 Uiso 1 1 calc R
C21 C 0.9965(3) 0.2249(3) 0.63930(9) 0.0368(4) Uani 1 1 d .
H21A H 0.864715 0.288160 0.664576 0.044 Uiso 1 1 calc R
H21B H 1.018559 0.084965 0.645255 0.044 Uiso 1 1 calc R
C22 C 1.1913(4) 0.2862(4) 0.66576(11) 0.0539(6) Uani 1 1 d .
H22A H 1.323943 0.215404 0.643482 0.081 Uiso 1 1 calc GR
H22B H 1.202521 0.259164 0.712757 0.081 Uiso 1 1 calc GR
H22C H 1.173289 0.423589 0.658139 0.081 Uiso 1 1 calc GR

loop_
_atom_site_aniso_label
_atom_site_aniso_U_11
_atom_site_aniso_U_22
_atom_site_aniso_U_33
_atom_site_aniso_U_23
_atom_site_aniso_U_13
_atom_site_aniso_U_12
O1 0.0392(8) 0.0604(9) 0.0300(7) 0.0110(6) 0.0002(6) -0.0237(7)
O2 0.0339(7) 0.0494(8) 0.0203(6) 0.0071(5) -0.0030(5) -0.0158(6)
N1 0.0187(6) 0.0250(7) 0.0181(6) -0.0007(5) 0.0011(5) -0.0008(5)
C1 0.0202(8) 0.0244(8) 0.0184(7) -0.0010(6) 0.0006(6) -0.0047(6)
C2 0.0202(8) 0.0240(8) 0.0213(8) -0.0009(6) -0.0005(6) -0.0029(6)
C3 0.0199(7) 0.0219(7) 0.0218(8) -0.0012(6) -0.0014(6) -0.0028(6)
C4 0.0215(8) 0.0207(7) 0.0210(8) 0.0010(6) 0.0020(6) -0.0021(6)
C5 0.0230(8) 0.0239(8) 0.0243(8) 0.0002(6) 0.0002(6) -0.0041(6)
C6 0.0210(8) 0.0255(8) 0.0357(10) 0.0029(7) 0.0006(7) -0.0031(6)
C7 0.0287(9) 0.0243(8) 0.0337(9) 0.0004(7) 0.0114(7) 0.0001(7)
C8 0.0368(10) 0.0250(8) 0.0241(8) -0.0033(7) 0.0039(7) -0.0024(7)
C9 0.0273(9) 0.0263(8) 0.0246(8) -0.0026(7) -0.0008(7) -0.0011(7)
C10 0.0214(8) 0.0201(7) 0.0181(7) -0.0030(6) 0.0029(6) -0.0012(6)
C11 0.0195(8) 0.0283(8) 0.0238(8) -0.0020(6) -0.0009(6) -0.0039(6)
C12 0.0217(8) 0.0280(8) 0.0250(8) -0.0017(6) 0.0044(6) -0.0060(6)
C13 0.0259(8) 0.0235(8) 0.0202(8) -0.0013(6) 0.0025(6) -0.0036(6)
C14 0.0222(8) 0.0294(8) 0.0221(8) -0.0023(6) -0.0011(6) -0.0056(6)
C15 0.0198(8) 0.0282(8) 0.0232(8) -0.0002(6) 0.0013(6) -0.0072(6)
C16 0.0281(9) 0.0289(9) 0.0222(8) -0.0004(7) 0.0008(7) -0.0060(7)
C17 0.0370(10) 0.0421(10) 0.0202(8) 0.0075(7) -0.0002(7) -0.0145(8)
C18 0.0355(10) 0.0392(10) 0.0231(9) 0.0031(7) -0.0007(7) -0.0112(8)
C19 0.0361(10) 0.0361(10) 0.0236(9) 0.0038(7) -0.0019(7) -0.0110(8)
C20 0.0383(10) 0.0369(10) 0.0255(9) 0.0007(7) -0.0007(7) -0.0130(8)
C21 0.0477(12) 0.0417(11) 0.0249(9) 0.0021(8) -0.0053(8) -0.0183(9)
C22 0.0707(16) 0.0707(16) 0.0332(11) 0.0061(10) -0.0153(11) -0.0415(13)

loop_
_atom_type_symbol
_atom_type_description
_atom_type_scat_dispersion_real
_atom_type_scat_dispersion_imag
_atom_type_scat_source
C C 0.0033 0.0016 'International Tables Vol C Tables 4.2.6.8 and 6.1.1.4'
H H 0.0000 0.0000 'International Tables Vol C Tables 4.2.6.8 and 6.1.1.4'
N N 0.0061 0.0033 'International Tables Vol C Tables 4.2.6.8 and 6.1.1.4'
O O 0.0106 0.0060 'International Tables Vol C Tables 4.2.6.8 and 6.1.1.4'

loop_
_geom_angle_atom_site_label_1
_geom_angle_atom_site_label_2
_geom_angle_atom_site_label_3
_geom_angle
_geom_angle_site_symmetry_1
C16 O2 C17 116.97(14) .
C1 N1 C3 107.71(13) .
C1 N1 C10 124.49(13) .
C3 N1 C10 127.55(13) .
N1 C1 C2 142.75(14) .
C1 C1 N1 107.58(17) 2_665
C1 C1 C2 109.66(18) 2_665
C1 C2 H2 127.2 .
C3 C2 C1 105.52(14) 2_665
C3 C2 H2 127.2 2_665
N1 C3 C4 121.67(14) .
C2 C3 N1 109.53(14) 2_665
C2 C3 C4 128.61(14) 2_665
C5 C4 C3 119.95(14) .
C5 C4 C9 118.70(15) .
C9 C4 C3 121.35(14) .
C4 C5 H5 119.8 .
C6 C5 C4 120.37(15) .
C6 C5 H5 119.8 .
C5 C6 H6 119.8 .
C7 C6 C5 120.32(16) .
C7 C6 H6 119.8 .
C6 C7 H7 120.1 .
C6 C7 C8 119.85(16) .
C8 C7 H7 120.1 .
C7 C8 H8 119.9 .
C9 C8 C7 120.23(16) .
C9 C8 H8 119.9 .
C4 C9 H9 119.8 .
C8 C9 C4 120.44(16) .
C8 C9 H9 119.8 .
C11 C10 N1 120.62(14) .
C15 C10 N1 118.89(14) .
C15 C10 C11 120.49(15) .
C10 C11 H11 120.3 .
C12 C11 C10 119.44(15) .
C12 C11 H11 120.3 .
C11 C12 H12 119.7 .
C11 C12 C13 120.61(15) .
C13 C12 H12 119.7 .
C12 C13 C14 119.39(15) .
C12 C13 C16 119.16(15) .
C14 C13 C16 121.46(15) .
C13 C14 H14 119.8 .
C15 C14 C13 120.34(15) .
C15 C14 H14 119.8 .
C10 C15 H15 120.1 .
C14 C15 C10 119.74(15) .
C14 C15 H15 120.1 .
O1 C16 O2 123.72(16) .
O1 C16 C13 124.49(16) .
O2 C16 C13 111.78(14) .
O2 C17 H17A 110.3 .
O2 C17 H17B 110.3 .
O2 C17 C18 106.91(14) .
H17A C17 H17B 108.6 .
C18 C17 H17A 110.3 .
C18 C17 H17B 110.3 .
C17 C18 H18A 109.1 .
C17 C18 H18B 109.1 .
C17 C18 C19 112.54(15) .
H18A C18 H18B 107.8 .
C19 C18 H18A 109.1 .
C19 C18 H18B 109.1 .
C18 C19 H19A 109.1 .
C18 C19 H19B 109.1 .
H19A C19 H19B 107.8 .
C20 C19 C18 112.63(15) .
C20 C19 H19A 109.1 .
C20 C19 H19B 109.1 .
C19 C20 H20A 108.6 .
C19 C20 H20B 108.6 .
C19 C20 C21 114.50(16) .
H20A C20 H20B 107.6 .
C21 C20 H20A 108.6 .
C21 C20 H20B 108.6 .
C20 C21 H21A 109.2 .
C20 C21 H21B 109.2 .
H21A C21 H21B 107.9 .
C22 C21 C20 112.25(17) .
C22 C21 H21A 109.2 .
C22 C21 H21B 109.2 .
C21 C22 H22A 109.5 .
C21 C22 H22B 109.5 .
C21 C22 H22C 109.5 .
H22A C22 H22B 109.5 .
H22A C22 H22C 109.5 .
H22B C22 H22C 109.5 .

loop_
_geom_bond_atom_site_label_1
_geom_bond_atom_site_label_2
_geom_bond_distance
_geom_bond_site_symmetry_2
O1 C16 1.206(2) .
O2 C16 1.340(2) .
O2 C17 1.454(2) .
N1 C1 1.386(2) .
N1 C3 1.404(2) .
N1 C10 1.421(2) .
C1 C1 1.380(3) 2_665
C1 C2 1.419(2) .
C2 H2 0.9500 .
C2 C3 1.382(2) 2_665
C3 C4 1.471(2) .
C4 C5 1.397(2) .
C4 C9 1.402(2) .
C5 H5 0.9500 .
C5 C6 1.388(2) .
C6 H6 0.9500 .
C6 C7 1.384(3) .
C7 H7 0.9500 .
C7 C8 1.388(3) .
C8 H8 0.9500 .
C8 C9 1.384(2) .
C9 H9 0.9500 .
C10 C11 1.393(2) .
C10 C15 1.390(2) .
C11 H11 0.9500 .
C11 C12 1.385(2) .
C12 H12 0.9500 .
C12 C13 1.393(2) .
C13 C14 1.395(2) .
C13 C16 1.488(2) .
C14 H14 0.9500 .
C14 C15 1.385(2) .
C15 H15 0.9500 .
C17 H17A 0.9900 .
C17 H17B 0.9900 .
C17 C18 1.506(3) .
C18 H18A 0.9900 .
C18 H18B 0.9900 .
C18 C19 1.523(2) .
C19 H19A 0.9900 .
C19 H19B 0.9900 .
C19 C20 1.520(2) .
C20 H20A 0.9900 .
C20 H20B 0.9900 .
C20 C21 1.524(2) .
C21 H21A 0.9900 .
C21 H21B 0.9900 .
C21 C22 1.515(3) .
C22 H22A 0.9800 .
C22 H22B 0.9800 .
C22 H22C 0.9800 .

loop_
_geom_torsion_atom_site_label_1
_geom_torsion_atom_site_label_2
_geom_torsion_atom_site_label_3
_geom_torsion_atom_site_label_4
_geom_torsion
_geom_torsion_site_symmetry_1
_geom_torsion_site_symmetry_4
O2 C17 C18 C19 179.76(15) . .
N1 C1 C2 C3 179.5(2) . 2_665
N1 C3 C4 C5 -139.27(16) . .
N1 C3 C4 C9 41.1(2) . .
N1 C10 C11 C12 179.52(14) . .
N1 C10 C15 C14 -179.12(14) . .
C1 N1 C3 C2 0.13(18) . 2_665
C1 N1 C3 C4 -175.28(14) . .
C1 N1 C10 C11 -124.47(17) . .
C1 N1 C10 C15 54.8(2) . .
C1 C1 C2 C3 0.7(2) 2_665 2_665
C2 C3 C4 C5 46.3(2) 2_665 .
C2 C3 C4 C9 -133.34(18) 2_665 .
C3 N1 C1 C1 -0.6(2) . 2_665
C3 N1 C1 C2 -179.4(2) . .
C3 N1 C10 C11 49.0(2) . .
C3 N1 C10 C15 -131.71(17) . .
C3 C4 C5 C6 177.53(15) . .
C3 C4 C9 C8 -177.41(15) . .
C4 C5 C6 C7 0.6(3) . .
C5 C4 C9 C8 3.0(2) . .
C5 C6 C7 C8 1.7(3) . .
C6 C7 C8 C9 -1.5(3) . .
C7 C8 C9 C4 -0.8(3) . .
C9 C4 C5 C6 -2.8(2) . .
C10 N1 C1 C1 174.04(16) . 2_665
C10 N1 C1 C2 -4.8(3) . .
C10 N1 C3 C2 -174.24(14) . 2_665
C10 N1 C3 C4 10.3(2) . .
C10 C11 C12 C13 -0.2(2) . .
C11 C10 C15 C14 0.1(2) . .
C11 C12 C13 C14 -0.2(2) . .
C11 C12 C13 C16 179.50(15) . .
C12 C13 C14 C15 0.7(2) . .
C12 C13 C16 O1 0.7(3) . .
C12 C13 C16 O2 -178.38(14) . .
C13 C14 C15 C10 -0.6(2) . .
C14 C13 C16 O1 -179.61(17) . .
C14 C13 C16 O2 1.4(2) . .
C15 C10 C11 C12 0.3(2) . .
C16 O2 C17 C18 -172.84(15) . .
C16 C13 C14 C15 -179.07(15) . .
C17 O2 C16 O1 0.3(3) . .
C17 O2 C16 C13 179.39(14) . .
C17 C18 C19 C20 -179.96(16) . .
C18 C19 C20 C21 179.33(16) . .
C19 C20 C21 C22 -178.59(18) . .
